data_9002868
loop_
_publ_author_name
'Groat, L. A.'
'Chakoumakos, B. C.'
'Brouwer, D. H.'
'Hoffman, C. M.'
'Fyfe, C. A.'
'Morell, H.'
'Schultz, A. J.'

_publ_section_title
;The amblygonite (LiAlPO4F) - montebrasite (LiAlPO4OH) solid solution: A
 combined powder and single-crystal neutron diffraction and solid-state Li
 MAS, CP MAS, and REDOR NMR study Sample: from Dunton Gem Min, Oxford County,
 Maine at T = 75 K
;
_journal_name_full 'American Mineralogist'
_journal_page_first 195
_journal_page_last 210
_journal_volume 88
_journal_year 2003
_chemical_formula_sum 'Al F0.05 H0.95 Li O4.95 P'
_chemical_name_mineral Montebrasite
_space_group_IT_number 2
_symmetry_space_group_name_Hall '-P 1 (1/2*x+1/2*y,1/2*x-1/2*y,-z)'
_symmetry_space_group_name_H-M 'C -1'
_cell_angle_alpha 91.359
_cell_angle_beta 117.960
_cell_angle_gamma 91.781
_cell_length_a 6.7129
_cell_length_b 7.7095
_cell_length_c 7.0231
_cell_formula_units_Z 4
_cell_volume 320.585
_database_code_amcsd 0002957
_diffrn_ambient_temperature 75
_exptl_crystal_density_diffrn 3.025
_cod_original_formula_sum 'P Al O4.95 F.05 H.95 Li'
_cod_database_code 9002868

loop_
_space_group_symop_operation_xyz
x,y,z
1/2+x,1/2+y,z
-x,-y,-z
1/2-x,1/2-y,-z

loop_
_atom_site_label
_atom_site_fract_x
_atom_site_fract_y
_atom_site_fract_z
_atom_site_occupancy
_atom_site_U_iso_or_equiv
P 0.98340 0.34200 0.26750 1.00000 0.00310
Al1 0.00000 0.00000 0.00000 1.00000 0.00330
Al2 0.00000 0.00000 0.50000 1.00000 0.00290
O1 -0.31800 0.01470 -0.16100 1.00000 0.00450
O2 0.29790 0.05890 0.57270 1.00000 0.00470
O3 0.10240 -0.22370 -0.39000 1.00000 0.00420
O4 0.02560 0.23580 0.10400 1.00000 0.00490
O 0.04900 0.08960 -0.22540 0.95000 0.00440
F 0.04900 0.08960 -0.22540 0.05000 0.00440
H 0.20630 0.13360 0.84800 0.95000 0.01700
Li1 0.06100 -0.32200 0.30900 0.45000 ?
Li2 0.08300 -0.32100 0.32200 0.55000 0.01800

loop_
_cod_related_entry_id
_cod_related_entry_database
_cod_related_entry_code
1 AMCSD 0002957
